data_4509270
loop_
_publ_author_name
'Sarma, Bipul'
'Nath, Naba K.'
'Bhogala, Balakrishna R.'
'Nangia, Ashwini'

_publ_section_title
;
 Synthon Competition and Cooperation in Molecular Salts of Hydroxybenzoic
 Acids and Aminopyridines
;
_journal_issue 3
_journal_name_full 'Crystal Growth &amp; Design'
_journal_page_first 1546
_journal_paper_doi 10.1021/cg801145c
_journal_volume 9
_journal_year 2009
_chemical_formula_moiety C7H4ClO3.C5H7N2.2(H2O)
_chemical_formula_sum 'C12 H15 Cl N2 O5'
_chemical_formula_weight 302.71
_chemical_name_systematic
; 
4-Aminopyridinium 3-chloro-4-hydroxybenzoate hydrate
;
_space_group_IT_number 2
_symmetry_cell_setting triclinic
_symmetry_space_group_name_Hall '-P 1'
_symmetry_space_group_name_H-M 'P -1'
_atom_sites_solution_hydrogens geom
_atom_sites_solution_primary direct
_atom_sites_solution_secondary difmap
_audit_creation_method SHELXL-97
_cell_angle_alpha 83.020(2)
_cell_angle_beta 78.551(2)
_cell_angle_gamma 88.151(1)
_cell_formula_units_Z 2
_cell_length_a 7.9596(10)
_cell_length_b 9.2141(12)
_cell_length_c 10.1006(13)
_cell_measurement_reflns_used 1836
_cell_measurement_temperature 298(2)
_cell_measurement_theta_max 23.63
_cell_measurement_theta_min 2.23
_cell_volume 720.64(16)
_computing_cell_refinement 'Bruker SMART'
_computing_data_collection 'Bruker SMART'
_computing_data_reduction 'Bruker SAINT'
_computing_molecular_graphics 'Bruker SHELXTL'
_computing_publication_material 'Bruker SHELXTL'
_computing_structure_refinement 'SHELXL-97 (Sheldrick, 1997)'
_computing_structure_solution 'SHELXS-97 (Sheldrick, 1990)'
_diffrn_ambient_temperature 298(2)
_diffrn_measured_fraction_theta_full 0.996
_diffrn_measured_fraction_theta_max 0.996
_diffrn_measurement_device_type 'CCD area detector'
_diffrn_measurement_method 'phi and omega scans'
_diffrn_radiation_monochromator graphite
_diffrn_radiation_source 'fine-focus sealed tube'
_diffrn_radiation_type MoK\a
_diffrn_radiation_wavelength 0.71073
_diffrn_reflns_av_R_equivalents 0.0550
_diffrn_reflns_av_sigmaI/netI 0.0678
_diffrn_reflns_limit_h_max 9
_diffrn_reflns_limit_h_min -9
_diffrn_reflns_limit_k_max 10
_diffrn_reflns_limit_k_min -10
_diffrn_reflns_limit_l_max 11
_diffrn_reflns_limit_l_min -12
_diffrn_reflns_number 6953
_diffrn_reflns_theta_full 25.00
_diffrn_reflns_theta_max 25.00
_diffrn_reflns_theta_min 2.07
_exptl_absorpt_coefficient_mu 0.285
_exptl_absorpt_correction_T_max 0.9887
_exptl_absorpt_correction_T_min 0.9666
_exptl_absorpt_correction_type multi-scan
_exptl_absorpt_process_details SADABS
_exptl_crystal_colour colourless
_exptl_crystal_density_diffrn 1.395
_exptl_crystal_density_method 'not measured'
_exptl_crystal_description plate
_exptl_crystal_F_000 316
_exptl_crystal_size_max 0.12
_exptl_crystal_size_mid 0.09
_exptl_crystal_size_min 0.04
_refine_diff_density_max 0.358
_refine_diff_density_min -0.259
_refine_diff_density_rms 0.062
_refine_ls_extinction_method none
_refine_ls_goodness_of_fit_ref 1.183
_refine_ls_hydrogen_treatment mixed
_refine_ls_matrix_type full
_refine_ls_number_parameters 213
_refine_ls_number_reflns 2527
_refine_ls_number_restraints 0
_refine_ls_restrained_S_all 1.183
_refine_ls_R_factor_all 0.1373
_refine_ls_R_factor_gt 0.0900
_refine_ls_shift/su_max 0.000
_refine_ls_shift/su_mean 0.000
_refine_ls_structure_factor_coef Fsqd
_refine_ls_weighting_details 'calc w=1/[\s^2^(Fo^2^)+(0.0913P)^2^+0.0530P] where P=(Fo^2^+2Fc^2^)/3'
_refine_ls_weighting_scheme calc
_refine_ls_wR_factor_gt 0.1873
_refine_ls_wR_factor_ref 0.2083
_reflns_number_gt 1644
_reflns_number_total 2527
_reflns_threshold_expression >2sigma(I)
_cod_data_source_file cg801145csup11.cif
_cod_data_source_block an804_m_4-APH+.3-Cl-4-HBA-.H2O_1:1:2_(7)
_cod_depositor_comments
;
The following automatic conversions were performed:

'_symmetry_cell_setting' value 'Triclinic' changed to 'triclinic'
according to /home/saulius/struct/CIF-dictionaries/cif_core.dic
dictionary named 'cif_core.dic' version 2.4.2 from 2011-04-26.

Automatic conversion script
Id: cif_fix_values 1891 2012-01-12 08:04:46Z andrius 
;
_cod_original_sg_symbol_H-M 'P-1   '
_cod_database_code 4509270

loop_
_symmetry_equiv_pos_as_xyz
'x, y, z'
'-x, -y, -z'

loop_
_atom_site_label
_atom_site_type_symbol
_atom_site_fract_x
_atom_site_fract_y
_atom_site_fract_z
_atom_site_U_iso_or_equiv
_atom_site_adp_type
_atom_site_occupancy
_atom_site_symmetry_multiplicity
_atom_site_calc_flag
_atom_site_refinement_flags
Cl Cl 1.17924(19) 0.78918(13) 0.48652(12) 0.0670(5) Uani 1 1 d .
O1 O 0.7294(4) 0.9084(4) 1.0516(3) 0.0664(10) Uani 1 1 d .
O2 O 0.8199(5) 1.0722(4) 0.8750(4) 0.0716(11) Uani 1 1 d .
O3 O 1.1250(5) 0.4964(4) 0.6302(3) 0.0591(10) Uani 1 1 d .
C3 C 0.9855(6) 0.8539(5) 0.7235(4) 0.0516(13) Uani 1 1 d .
H3 H 0.9981 0.9506 0.6845 0.062 Uiso 1 1 calc R
C5 C 1.0443(6) 0.5993(4) 0.7044(4) 0.0421(11) Uani 1 1 d .
C4 C 1.0606(5) 0.7450(5) 0.6504(4) 0.0431(11) Uani 1 1 d .
N2 N 0.3779(7) 0.4897(5) 0.3687(5) 0.0660(14) Uani 1 1 d .
C6 C 0.9489(6) 0.5668(5) 0.8343(5) 0.0533(13) Uani 1 1 d .
H6 H 0.9345 0.4699 0.8726 0.064 Uiso 1 1 calc R
C1 C 0.8081(6) 0.9445(5) 0.9314(5) 0.0516(12) Uani 1 1 d .
N1 N 0.5862(6) 0.1362(5) 0.1895(5) 0.0665(13) Uani 1 1 d .
C7 C 0.8749(6) 0.6778(5) 0.9073(5) 0.0515(13) Uani 1 1 d .
H7 H 0.8121 0.6541 0.9949 0.062 Uiso 1 1 calc R
C2 C 0.8917(6) 0.8230(5) 0.8536(4) 0.0448(11) Uani 1 1 d .
C9 C 0.5555(6) 0.3885(6) 0.1850(5) 0.0621(14) Uani 1 1 d .
H9 H 0.5830 0.4814 0.1401 0.075 Uiso 1 1 calc R
C10 C 0.4434(6) 0.3740(5) 0.3126(5) 0.0500(12) Uani 1 1 d .
C8 C 0.6236(7) 0.2703(6) 0.1269(5) 0.0665(15) Uani 1 1 d .
H8 H 0.6972 0.2824 0.0425 0.080 Uiso 1 1 calc R
C12 C 0.4802(8) 0.1163(6) 0.3097(6) 0.0723(16) Uani 1 1 d .
H12 H 0.4539 0.0215 0.3502 0.087 Uiso 1 1 calc R
C11 C 0.4102(7) 0.2295(5) 0.3740(5) 0.0614(14) Uani 1 1 d .
H11 H 0.3395 0.2125 0.4594 0.074 Uiso 1 1 calc R
O4 O 0.1079(8) 0.2265(4) 0.7437(5) 0.0728(12) Uani 1 1 d .
O5 O 0.4454(8) 0.7595(5) 0.1973(5) 0.0897(15) Uani 1 1 d .
H2A H 0.313(6) 0.472(5) 0.440(5) 0.039(13) Uiso 1 1 d .
H3A H 1.113(6) 0.414(6) 0.673(5) 0.056(16) Uiso 1 1 d .
H4A H 0.160(7) 0.212(6) 0.811(6) 0.07(2) Uiso 1 1 d .
H5A H 0.365(8) 0.807(7) 0.169(6) 0.09(2) Uiso 1 1 d .
H2B H 0.403(6) 0.591(6) 0.315(5) 0.060(14) Uiso 1 1 d .
H1 H 0.627(6) 0.060(6) 0.148(5) 0.069(16) Uiso 1 1 d .
H4B H 0.022(8) 0.181(7) 0.778(7) 0.09(3) Uiso 1 1 d .
H5B H 0.534(7) 0.794(6) 0.156(6) 0.07(2) Uiso 1 1 d .

loop_
_atom_site_aniso_label
_atom_site_aniso_U_11
_atom_site_aniso_U_22
_atom_site_aniso_U_33
_atom_site_aniso_U_23
_atom_site_aniso_U_13
_atom_site_aniso_U_12
Cl 0.0941(11) 0.0491(8) 0.0429(7) 0.0001(5) 0.0173(6) 0.0085(6)
O1 0.073(2) 0.056(2) 0.058(2) -0.0148(17) 0.0190(19) 0.0164(17)
O2 0.078(3) 0.041(2) 0.080(3) -0.0043(18) 0.017(2) 0.0201(17)
O3 0.083(3) 0.034(2) 0.051(2) -0.0051(17) 0.0084(18) 0.0072(17)
C3 0.062(3) 0.041(3) 0.044(3) 0.004(2) 0.001(2) 0.006(2)
C5 0.051(3) 0.034(2) 0.042(2) -0.008(2) -0.009(2) 0.012(2)
C4 0.043(3) 0.042(3) 0.039(2) -0.002(2) 0.003(2) 0.007(2)
N2 0.086(4) 0.050(3) 0.052(3) -0.014(2) 0.013(3) 0.015(2)
C6 0.067(3) 0.035(3) 0.050(3) 0.000(2) 0.003(2) 0.003(2)
C1 0.046(3) 0.046(3) 0.057(3) -0.009(2) 0.002(2) 0.017(2)
N1 0.069(3) 0.052(3) 0.079(3) -0.030(3) -0.006(3) 0.018(2)
C7 0.057(3) 0.044(3) 0.046(3) -0.004(2) 0.006(2) 0.005(2)
C2 0.042(3) 0.041(3) 0.047(3) -0.004(2) -0.002(2) 0.013(2)
C9 0.068(3) 0.051(3) 0.061(3) -0.013(3) 0.006(3) 0.003(3)
C10 0.050(3) 0.050(3) 0.050(3) -0.014(2) -0.005(2) 0.010(2)
C8 0.064(4) 0.067(4) 0.064(3) -0.028(3) 0.011(3) 0.010(3)
C12 0.092(4) 0.051(3) 0.069(4) -0.009(3) -0.002(3) 0.007(3)
C11 0.072(4) 0.055(3) 0.051(3) -0.011(3) 0.003(3) 0.004(3)
O4 0.093(4) 0.044(2) 0.077(3) 0.003(2) -0.012(3) -0.006(2)
O5 0.075(3) 0.079(3) 0.096(3) 0.024(3) 0.006(3) 0.014(3)

loop_
_atom_type_symbol
_atom_type_description
_atom_type_scat_dispersion_real
_atom_type_scat_dispersion_imag
_atom_type_scat_source
C C 0.0033 0.0016 'International Tables Vol C Tables 4.2.6.8 and 6.1.1.4'
H H 0.0000 0.0000 'International Tables Vol C Tables 4.2.6.8 and 6.1.1.4'
N N 0.0061 0.0033 'International Tables Vol C Tables 4.2.6.8 and 6.1.1.4'
O O 0.0106 0.0060 'International Tables Vol C Tables 4.2.6.8 and 6.1.1.4'
Cl Cl 0.1484 0.1585 'International Tables Vol C Tables 4.2.6.8 and 6.1.1.4'

loop_
_geom_angle_atom_site_label_1
_geom_angle_atom_site_label_2
_geom_angle_atom_site_label_3
_geom_angle
C5 O3 H3A 112(3)
C4 C3 C2 121.4(4)
C4 C3 H3 119.3
C2 C3 H3 119.3
O3 C5 C6 123.0(4)
O3 C5 C4 119.0(4)
C6 C5 C4 118.0(4)
C3 C4 C5 121.2(4)
C3 C4 Cl 119.8(3)
C5 C4 Cl 119.0(3)
C10 N2 H2A 115(3)
C10 N2 H2B 119(3)
H2A N2 H2B 126(4)
C7 C6 C5 120.2(4)
C7 C6 H6 119.9
C5 C6 H6 119.9
O2 C1 O1 124.1(4)
O2 C1 C2 119.1(4)
O1 C1 C2 116.9(4)
C12 N1 C8 120.8(5)
C12 N1 H1 120(3)
C8 N1 H1 119(3)
C6 C7 C2 121.8(4)
C6 C7 H7 119.1
C2 C7 H7 119.1
C3 C2 C7 117.5(4)
C3 C2 C1 120.5(4)
C7 C2 C1 122.1(4)
C8 C9 C10 121.2(5)
C8 C9 H9 119.4
C10 C9 H9 119.4
N2 C10 C11 123.6(5)
N2 C10 C9 120.8(5)
C11 C10 C9 115.6(4)
N1 C8 C9 120.4(5)
N1 C8 H8 119.8
C9 C8 H8 119.8
N1 C12 C11 121.7(5)
N1 C12 H12 119.2
C11 C12 H12 119.2
C12 C11 C10 120.2(5)
C12 C11 H11 119.9
C10 C11 H11 119.9
H4A O4 H4B 98(6)
H5A O5 H5B 108(6)

loop_
_geom_bond_atom_site_label_1
_geom_bond_atom_site_label_2
_geom_bond_distance
Cl C4 1.743(4)
O1 C1 1.261(5)
O2 C1 1.241(6)
O3 C5 1.347(5)
O3 H3A 0.83(5)
C3 C4 1.369(6)
C3 C2 1.379(6)
C3 H3 0.9300
C5 C6 1.382(6)
C5 C4 1.387(6)
N2 C10 1.312(6)
N2 H2A 0.80(4)
N2 H2B 1.03(5)
C6 C7 1.382(6)
C6 H6 0.9300
C1 C2 1.507(6)
N1 C12 1.330(7)
N1 C8 1.332(7)
N1 H1 0.88(5)
C7 C2 1.382(6)
C7 H7 0.9300
C9 C8 1.348(7)
C9 C10 1.409(6)
C9 H9 0.9300
C10 C11 1.408(7)
C8 H8 0.9300
C12 C11 1.344(7)
C12 H12 0.9300
C11 H11 0.9300
O4 H4A 0.86(6)
O4 H4B 0.81(7)
O5 H5A 0.84(6)
O5 H5B 0.80(6)
